data_1552314
loop_
_publ_author_name
'Musgrave, Rebecca A.'
'Hailes, Rebekah L. N.'
'Annibale, Vincent T.'
'Manners, Ian'

_publ_section_title
;
 Role of torsional strain in the ring-opening polymerisation of low strain
 [n]nickelocenophanes
;
_journal_name_full 'Chemical Science'
_journal_paper_doi 10.1039/C9SC02624J
_journal_year 2019
_chemical_absolute_configuration unk
_chemical_formula_moiety 'C14 H20 Ni O Si2'
_chemical_formula_sum 'C14 H20 Ni O Si2'
_chemical_formula_weight 319.19
_chemical_name_systematic 1,1,3,3-Tetramethyldisila-2-oxa[3]nickelocenophane
_space_group_crystal_system orthorhombic
_space_group_IT_number 19
_space_group_name_Hall 'P 2ac 2ab'
_space_group_name_H-M_alt 'P 21 21 21'
_symmetry_space_group_name_Hall 'P 2ac 2ab'
_symmetry_space_group_name_H-M 'P 21 21 21'
_atom_sites_solution_hydrogens geom
_audit_creation_date 2016-01-18
_audit_creation_method
;
Olex2 1.2
(compiled 2015.09.30 svn.r3233 for OlexSys, GUI svn.r5103)
;
_audit_update_record
;
2019-05-28 deposited with the CCDC.    2019-09-10 downloaded from the CCDC.
;
_cell_angle_alpha 90
_cell_angle_beta 90
_cell_angle_gamma 90
_cell_formula_units_Z 4
_cell_length_a 8.3913(2)
_cell_length_b 11.3601(3)
_cell_length_c 15.8756(4)
_cell_measurement_reflns_used 5270
_cell_measurement_temperature 100(2)
_cell_measurement_theta_max 26.72
_cell_measurement_theta_min 2.20
_cell_volume 1513.36(7)
_computing_cell_refinement 'SAINT v8.27A (Bruker, 2012)'
_computing_data_reduction 'SAINT v8.27A (Bruker, 2012)'
_computing_molecular_graphics 'Olex2 (Dolomanov et al., 2009)'
_computing_publication_material 'Olex2 (Dolomanov et al., 2009)'
_computing_structure_refinement 'ShelXL (Sheldrick, 2015)'
_computing_structure_solution
;
Superflip (Palatinus & Chapuis, 2007;Palatinus & van der Lee, 2008;
Palatinus et al., 2012)
;
_diffrn_ambient_temperature 100(2)
_diffrn_detector 'Bruker area detector'
_diffrn_detector_type 'CCD area detector'
_diffrn_measured_fraction_theta_full 1.000
_diffrn_measured_fraction_theta_max 1.000
_diffrn_measurement_device 'Bruker Apex II kappa CCD area detector'
_diffrn_measurement_device_type 'Bruker Apex II kappa CCD area detector'
_diffrn_measurement_method '\f and \w scans'
_diffrn_radiation_monochromator graphite
_diffrn_radiation_type MoK\a
_diffrn_radiation_wavelength 0.71073
_diffrn_reflns_av_R_equivalents 0.0335
_diffrn_reflns_av_unetI/netI 0.0319
_diffrn_reflns_Laue_measured_fraction_full 1.000
_diffrn_reflns_Laue_measured_fraction_max 1.000
_diffrn_reflns_limit_h_max 10
_diffrn_reflns_limit_h_min -10
_diffrn_reflns_limit_k_max 14
_diffrn_reflns_limit_k_min -14
_diffrn_reflns_limit_l_max 20
_diffrn_reflns_limit_l_min -20
_diffrn_reflns_number 12207
_diffrn_reflns_point_group_measured_fraction_full 1.000
_diffrn_reflns_point_group_measured_fraction_max 1.000
_diffrn_reflns_theta_full 26.000
_diffrn_reflns_theta_max 26.724
_diffrn_reflns_theta_min 2.204
_diffrn_source 'fine-focus sealed tube'
_diffrn_standards_number 0
_exptl_absorpt_coefficient_mu 1.426
_exptl_absorpt_correction_T_max 0.7454
_exptl_absorpt_correction_T_min 0.5977
_exptl_absorpt_correction_type multi-scan
_exptl_absorpt_process_details
;
SADABS-2012/1 (Bruker,2012) was used for absorption correction.
wR2(int) was 0.0600 before and 0.0494 after correction.
The Ratio of minimum to maximum transmission is 0.8019.
The \l/2 correction factor is 0.0015.
;
_exptl_crystal_colour green
_exptl_crystal_density_diffrn 1.401
_exptl_crystal_description block
_exptl_crystal_F_000 672
_exptl_crystal_size_max 0.2
_exptl_crystal_size_mid 0.1
_exptl_crystal_size_min 0.1
_refine_diff_density_max 0.385
_refine_diff_density_min -0.244
_refine_diff_density_rms 0.049
_refine_ls_abs_structure_details
;
 Refined as an inversion twin.
;
_refine_ls_abs_structure_Flack 0.224(14)
_refine_ls_extinction_method none
_refine_ls_goodness_of_fit_ref 1.015
_refine_ls_hydrogen_treatment constr
_refine_ls_matrix_type full
_refine_ls_number_parameters 168
_refine_ls_number_reflns 3218
_refine_ls_number_restraints 0
_refine_ls_restrained_S_all 1.015
_refine_ls_R_factor_all 0.0258
_refine_ls_R_factor_gt 0.0227
_refine_ls_shift/su_max 0.001
_refine_ls_shift/su_mean 0.000
_refine_ls_structure_factor_coef Fsqd
_refine_ls_weighting_details 'w=1/[\s^2^(Fo^2^)+(0.0274P)^2^] where P=(Fo^2^+2Fc^2^)/3'
_refine_ls_weighting_scheme calc
_refine_ls_wR_factor_gt 0.0507
_refine_ls_wR_factor_ref 0.0519
_reflns_Friedel_coverage 0.735
_reflns_Friedel_fraction_full 1.000
_reflns_Friedel_fraction_max 1.000
_reflns_number_gt 2988
_reflns_number_total 3218
_reflns_threshold_expression 'I > 2\s(I)'
_cod_data_source_file c9sc02624j2.cif
_cod_data_source_block test
_cod_database_code 1552314
_shelxl_version_number 2013-4
_shelx_space_group_comment
;
The symmetry employed for this shelxl refinement is uniquely defined
by the following loop, which should always be used as a source of
symmetry information in preference to the above space-group names.
They are only intended as comments.
;
_olex2_refinement_description
;
1. Twinned data refinement
 Scales: 0.776(14) 0.224(14)
2. Fixed Uiso
 At 1.2 times of:
  All C(H) groups
 At 1.5 times of:
  All C(H,H,H) groups
3.a Aromatic/amide H refined with riding coordinates:
 C2(H2), C3(H3), C4(H4), C5(H5), C7(H7), C8(H8), C9(H9), C10(H10)
3.b Idealised Me refined as rotating group:
 C11(H11A,H11B,H11C), C12(H12A,H12B,H12C), C13(H13A,H13B,H13C), C14(H14A,H14B,
 H14C)
;
_olex2_submission_special_instructions 'No special instructions were received'

loop_
_space_group_symop_operation_xyz
'x, y, z'
'-x+1/2, -y, z+1/2'
'x+1/2, -y+1/2, -z'
'-x, y+1/2, -z+1/2'

loop_
_atom_site_label
_atom_site_type_symbol
_atom_site_fract_x
_atom_site_fract_y
_atom_site_fract_z
_atom_site_U_iso_or_equiv
_atom_site_adp_type
_atom_site_occupancy
_atom_site_site_symmetry_order
_atom_site_calc_flag
_atom_site_refinement_flags_posn
Ni1 Ni 0.14263(4) 0.62652(3) 0.68657(2) 0.01381(9) Uani 1 1 d .
Si1 Si 0.40236(10) 0.43470(7) 0.78811(4) 0.01456(18) Uani 1 1 d .
Si2 Si 0.40466(10) 0.42709(7) 0.58890(5) 0.01457(18) Uani 1 1 d .
O1 O 0.4283(2) 0.39944(16) 0.68922(14) 0.0269(5) Uani 1 1 d .
C1 C 0.2521(3) 0.5537(2) 0.79925(17) 0.0144(6) Uani 1 1 d .
C2 C 0.2785(4) 0.6784(2) 0.79752(17) 0.0168(7) Uani 1 1 d .
H2 H 0.3798 0.7156 0.7952 0.020 Uiso 1 1 calc R
C3 C 0.1299(4) 0.7373(3) 0.79986(17) 0.0207(6) Uani 1 1 d .
H3 H 0.1145 0.8201 0.7988 0.025 Uiso 1 1 calc R
C4 C 0.0084(3) 0.6514(3) 0.8040(2) 0.0215(7) Uani 1 1 d .
H4 H -0.1029 0.6663 0.8064 0.026 Uiso 1 1 calc R
C5 C 0.0816(3) 0.5394(3) 0.8041(2) 0.0186(6) Uani 1 1 d .
H5 H 0.0271 0.4662 0.8069 0.022 Uiso 1 1 calc R
C6 C 0.2503(4) 0.5428(3) 0.57496(17) 0.0142(6) Uani 1 1 d .
C7 C 0.2710(4) 0.6677(2) 0.57246(17) 0.0156(6) Uani 1 1 d .
H7 H 0.3706 0.7075 0.5726 0.019 Uiso 1 1 calc R
C8 C 0.1199(4) 0.7227(3) 0.56984(18) 0.0199(7) Uani 1 1 d .
H8 H 0.1006 0.8051 0.5680 0.024 Uiso 1 1 calc R
C9 C 0.0026(3) 0.6333(3) 0.57038(17) 0.0202(6) Uani 1 1 d .
H9 H -0.1095 0.6451 0.5688 0.024 Uiso 1 1 calc R
C10 C 0.0811(4) 0.5238(3) 0.57373(17) 0.0169(6) Uani 1 1 d .
H10 H 0.0301 0.4492 0.5750 0.020 Uiso 1 1 calc R
C11 C 0.3269(4) 0.3015(3) 0.84208(18) 0.0227(7) Uani 1 1 d .
H11A H 0.2184 0.2846 0.8227 0.034 Uiso 1 1 calc GR
H11B H 0.3261 0.3148 0.9031 0.034 Uiso 1 1 calc GR
H11C H 0.3963 0.2345 0.8290 0.034 Uiso 1 1 calc GR
C12 C 0.5967(4) 0.4836(3) 0.83153(19) 0.0261(7) Uani 1 1 d .
H12A H 0.6771 0.4225 0.8217 0.039 Uiso 1 1 calc GR
H12B H 0.5861 0.4975 0.8922 0.039 Uiso 1 1 calc GR
H12C H 0.6296 0.5566 0.8037 0.039 Uiso 1 1 calc GR
C13 C 0.3389(4) 0.2895(2) 0.53639(17) 0.0238(8) Uani 1 1 d .
H13A H 0.4193 0.2281 0.5448 0.036 Uiso 1 1 calc GR
H13B H 0.3253 0.3040 0.4760 0.036 Uiso 1 1 calc GR
H13C H 0.2372 0.2638 0.5606 0.036 Uiso 1 1 calc GR
C14 C 0.5982(4) 0.4774(3) 0.54573(19) 0.0237(7) Uani 1 1 d .
H14A H 0.6256 0.5540 0.5701 0.036 Uiso 1 1 calc GR
H14B H 0.5902 0.4847 0.4844 0.036 Uiso 1 1 calc GR
H14C H 0.6813 0.4200 0.5599 0.036 Uiso 1 1 calc GR

loop_
_atom_site_aniso_label
_atom_site_aniso_U_11
_atom_site_aniso_U_22
_atom_site_aniso_U_33
_atom_site_aniso_U_23
_atom_site_aniso_U_13
_atom_site_aniso_U_12
Ni1 0.01404(16) 0.01726(16) 0.01015(15) 0.00001(15) 0.00052(15) 0.00135(14)
Si1 0.0164(4) 0.0157(4) 0.0115(4) 0.0012(3) -0.0009(3) 0.0004(3)
Si2 0.0175(4) 0.0147(4) 0.0115(4) 0.0003(3) 0.0014(3) 0.0021(3)
O1 0.0388(12) 0.0300(11) 0.0121(9) 0.0012(10) -0.0001(10) 0.0189(9)
C1 0.0157(15) 0.0212(14) 0.0063(15) 0.0003(11) -0.0009(10) 0.0006(11)
C2 0.0203(16) 0.0191(13) 0.0109(16) -0.0012(11) 0.0002(11) -0.0027(12)
C3 0.0283(16) 0.0210(13) 0.0129(14) -0.0016(11) 0.0000(13) 0.0057(13)
C4 0.0178(15) 0.0345(18) 0.0123(14) -0.0006(13) 0.0015(12) 0.0067(12)
C5 0.0188(15) 0.0258(14) 0.0111(14) 0.0030(13) 0.0020(13) -0.0044(12)
C6 0.0157(16) 0.0163(14) 0.0106(15) -0.0008(11) 0.0005(11) -0.0003(12)
C7 0.0180(16) 0.0188(15) 0.0099(14) 0.0035(10) 0.0013(11) -0.0007(12)
C8 0.0254(19) 0.0216(15) 0.0126(13) 0.0019(11) -0.0021(13) 0.0087(14)
C9 0.0144(14) 0.0330(16) 0.0133(14) -0.0031(14) -0.0033(11) 0.0049(14)
C10 0.0175(16) 0.0212(15) 0.0121(15) -0.0001(11) -0.0013(12) -0.0029(12)
C11 0.027(2) 0.0199(15) 0.0215(15) 0.0049(11) -0.0022(12) -0.0034(14)
C12 0.0194(17) 0.0256(15) 0.033(2) 0.0010(13) -0.0037(13) 0.0004(13)
C13 0.032(2) 0.0171(14) 0.0219(16) -0.0006(11) 0.0017(13) -0.0038(15)
C14 0.0201(17) 0.0209(15) 0.0301(18) -0.0002(13) 0.0035(13) 0.0009(13)

loop_
_atom_type_symbol
_atom_type_description
_atom_type_scat_dispersion_real
_atom_type_scat_dispersion_imag
_atom_type_scat_source
C C 0.0033 0.0016 'International Tables Vol C Tables 4.2.6.8 and 6.1.1.4'
H H 0.0000 0.0000 'International Tables Vol C Tables 4.2.6.8 and 6.1.1.4'
Ni Ni 0.3393 1.1124 'International Tables Vol C Tables 4.2.6.8 and 6.1.1.4'
O O 0.0106 0.0060 'International Tables Vol C Tables 4.2.6.8 and 6.1.1.4'
Si Si 0.0817 0.0704 'International Tables Vol C Tables 4.2.6.8 and 6.1.1.4'

loop_
_geom_angle_atom_site_label_1
_geom_angle_atom_site_label_2
_geom_angle_atom_site_label_3
_geom_angle
C1 Ni1 C2 38.46(10)
C1 Ni1 C3 64.21(11)
C1 Ni1 C4 64.35(11)
C1 Ni1 C6 108.92(9)
C1 Ni1 C9 159.03(11)
C1 Ni1 C10 124.59(11)
C2 Ni1 C3 37.74(11)
C2 Ni1 C4 63.09(10)
C2 Ni1 C6 123.50(11)
C2 Ni1 C9 162.27(11)
C2 Ni1 C10 157.61(11)
C3 Ni1 C6 157.63(11)
C3 Ni1 C10 163.52(12)
C4 Ni1 C3 37.50(11)
C4 Ni1 C6 161.43(10)
C4 Ni1 C10 129.73(11)
C5 Ni1 C1 38.73(11)
C5 Ni1 C2 63.42(11)
C5 Ni1 C3 63.04(11)
C5 Ni1 C4 37.72(11)
C5 Ni1 C6 126.18(12)
C5 Ni1 C9 127.82(11)
C5 Ni1 C10 113.73(10)
C7 Ni1 C1 124.20(12)
C7 Ni1 C2 111.00(9)
C7 Ni1 C3 125.94(11)
C7 Ni1 C4 160.08(11)
C7 Ni1 C5 159.50(11)
C7 Ni1 C6 38.24(11)
C7 Ni1 C8 38.24(11)
C7 Ni1 C9 63.46(11)
C7 Ni1 C10 63.18(11)
C8 Ni1 C1 159.35(11)
C8 Ni1 C2 127.08(11)
C8 Ni1 C3 114.10(10)
C8 Ni1 C4 128.16(11)
C8 Ni1 C5 161.12(12)
C8 Ni1 C6 64.19(11)
C8 Ni1 C9 37.94(12)
C8 Ni1 C10 63.17(10)
C9 Ni1 C3 130.04(12)
C9 Ni1 C4 115.82(10)
C9 Ni1 C6 63.75(11)
C9 Ni1 C10 37.45(11)
C10 Ni1 C6 38.07(11)
O1 Si1 C1 111.11(11)
O1 Si1 C11 106.84(13)
O1 Si1 C12 108.25(13)
C11 Si1 C1 108.60(14)
C11 Si1 C12 111.93(14)
C12 Si1 C1 110.09(13)
O1 Si2 C6 109.65(11)
O1 Si2 C13 108.18(12)
O1 Si2 C14 108.25(13)
C13 Si2 C6 109.56(15)
C14 Si2 C6 110.41(13)
C14 Si2 C13 110.75(15)
Si1 O1 Si2 150.71(12)
Si1 C1 Ni1 119.03(14)
C2 C1 Ni1 70.97(17)
C2 C1 Si1 127.7(2)
C2 C1 C5 105.4(3)
C5 C1 Ni1 70.59(19)
C5 C1 Si1 126.6(2)
Ni1 C2 H2 123.8
C1 C2 Ni1 70.57(17)
C1 C2 H2 125.4
C3 C2 Ni1 71.83(17)
C3 C2 C1 109.3(3)
C3 C2 H2 125.4
Ni1 C3 H3 124.0
C2 C3 Ni1 70.44(16)
C2 C3 H3 125.9
C4 C3 Ni1 71.23(17)
C4 C3 C2 108.1(2)
C4 C3 H3 125.9
Ni1 C4 H4 124.1
C3 C4 Ni1 71.27(17)
C3 C4 H4 126.0
C3 C4 C5 107.9(3)
C5 C4 Ni1 70.21(17)
C5 C4 H4 126.0
Ni1 C5 H5 123.5
C1 C5 Ni1 70.68(17)
C1 C5 H5 125.4
C4 C5 Ni1 72.06(18)
C4 C5 C1 109.3(3)
C4 C5 H5 125.4
Si2 C6 Ni1 119.66(14)
C7 C6 Ni1 69.17(17)
C7 C6 Si2 128.3(2)
C7 C6 C10 105.6(3)
C10 C6 Ni1 70.77(18)
C10 C6 Si2 125.7(2)
Ni1 C7 H7 122.7
C6 C7 Ni1 72.59(17)
C6 C7 H7 125.4
C8 C7 Ni1 70.91(17)
C8 C7 C6 109.2(3)
C8 C7 H7 125.4
Ni1 C8 H8 122.6
C7 C8 Ni1 70.86(16)
C7 C8 H8 126.1
C9 C8 Ni1 72.13(16)
C9 C8 C7 107.9(3)
C9 C8 H8 126.1
Ni1 C9 H9 124.0
C8 C9 Ni1 69.93(16)
C8 C9 H9 126.0
C10 C9 Ni1 71.69(15)
C10 C9 C8 108.0(2)
C10 C9 H9 126.0
Ni1 C10 H10 124.2
C6 C10 Ni1 71.16(17)
C6 C10 H10 125.4
C9 C10 Ni1 70.86(16)
C9 C10 C6 109.3(3)
C9 C10 H10 125.4
Si1 C11 H11A 109.5
Si1 C11 H11B 109.5
Si1 C11 H11C 109.5
H11A C11 H11B 109.5
H11A C11 H11C 109.5
H11B C11 H11C 109.5
Si1 C12 H12A 109.5
Si1 C12 H12B 109.5
Si1 C12 H12C 109.5
H12A C12 H12B 109.5
H12A C12 H12C 109.5
H12B C12 H12C 109.5
Si2 C13 H13A 109.5
Si2 C13 H13B 109.5
Si2 C13 H13C 109.5
H13A C13 H13B 109.5
H13A C13 H13C 109.5
H13B C13 H13C 109.5
Si2 C14 H14A 109.5
Si2 C14 H14B 109.5
Si2 C14 H14C 109.5
H14A C14 H14B 109.5
H14A C14 H14C 109.5
H14B C14 H14C 109.5

loop_
_geom_bond_atom_site_label_1
_geom_bond_atom_site_label_2
_geom_bond_distance
Ni1 C1 2.174(3)
Ni1 C2 2.179(3)
Ni1 C3 2.197(3)
Ni1 C4 2.197(3)
Ni1 C5 2.173(3)
Ni1 C6 2.204(3)
Ni1 C7 2.159(3)
Ni1 C8 2.160(3)
Ni1 C9 2.189(3)
Ni1 C10 2.199(3)
Si1 O1 1.635(2)
Si1 C1 1.858(3)
Si1 C11 1.851(3)
Si1 C12 1.856(3)
Si2 O1 1.635(2)
Si2 C6 1.859(3)
Si2 C13 1.855(3)
Si2 C14 1.853(3)
C1 C2 1.434(4)
C1 C5 1.442(4)
C2 H2 0.9500
C2 C3 1.416(4)
C3 H3 0.9500
C3 C4 1.413(4)
C4 H4 0.9500
C4 C5 1.413(4)
C5 H5 0.9500
C6 C7 1.430(4)
C6 C10 1.436(4)
C7 H7 0.9500
C7 C8 1.415(4)
C8 H8 0.9500
C8 C9 1.414(4)
C9 H9 0.9500
C9 C10 1.409(4)
C10 H10 0.9500
C11 H11A 0.9800
C11 H11B 0.9800
C11 H11C 0.9800
C12 H12A 0.9800
C12 H12B 0.9800
C12 H12C 0.9800
C13 H13A 0.9800
C13 H13B 0.9800
C13 H13C 0.9800
C14 H14A 0.9800
C14 H14B 0.9800
C14 H14C 0.9800

loop_
_geom_torsion_atom_site_label_1
_geom_torsion_atom_site_label_2
_geom_torsion_atom_site_label_3
_geom_torsion_atom_site_label_4
_geom_torsion
Ni1 C1 C2 C3 61.7(2)
Ni1 C1 C5 C4 -62.1(2)
Ni1 C2 C3 C4 61.6(2)
Ni1 C3 C4 C5 61.0(2)
Ni1 C4 C5 C1 61.2(2)
Ni1 C6 C7 C8 -61.8(2)
Ni1 C6 C10 C9 60.9(2)
Ni1 C7 C8 C9 -63.0(2)
Ni1 C8 C9 C10 -61.94(19)
Ni1 C9 C10 C6 -61.1(2)
Si1 C1 C2 Ni1 112.5(2)
Si1 C1 C2 C3 174.20(19)
Si1 C1 C5 Ni1 -112.3(2)
Si1 C1 C5 C4 -174.4(2)
Si2 C6 C7 Ni1 -112.0(2)
Si2 C6 C7 C8 -173.8(2)
Si2 C6 C10 Ni1 113.2(2)
Si2 C6 C10 C9 174.15(19)
O1 Si1 C1 Ni1 -1.05(19)
O1 Si1 C1 C2 -88.6(3)
O1 Si1 C1 C5 85.4(3)
O1 Si2 C6 Ni1 3.66(19)
O1 Si2 C6 C7 89.6(3)
O1 Si2 C6 C10 -83.1(3)
C1 Si1 O1 Si2 13.8(3)
C1 C2 C3 Ni1 -61.0(2)
C1 C2 C3 C4 0.7(3)
C2 C1 C5 Ni1 62.9(2)
C2 C1 C5 C4 0.8(4)
C2 C3 C4 Ni1 -61.10(19)
C2 C3 C4 C5 -0.1(3)
C3 C4 C5 Ni1 -61.6(2)
C3 C4 C5 C1 -0.4(4)
C5 C1 C2 Ni1 -62.6(2)
C5 C1 C2 C3 -0.9(4)
C6 Si2 O1 Si1 -15.2(3)
C6 C7 C8 Ni1 62.9(2)
C6 C7 C8 C9 -0.2(3)
C7 C6 C10 Ni1 -60.8(2)
C7 C6 C10 C9 0.2(3)
C7 C8 C9 Ni1 62.2(2)
C7 C8 C9 C10 0.3(3)
C8 C9 C10 Ni1 60.82(19)
C8 C9 C10 C6 -0.3(3)
C10 C6 C7 Ni1 61.8(2)
C10 C6 C7 C8 0.0(4)
C11 Si1 O1 Si2 132.1(3)
C11 Si1 C1 Ni1 -118.29(16)
C11 Si1 C1 C2 154.1(3)
C11 Si1 C1 C5 -31.8(3)
C12 Si1 O1 Si2 -107.2(3)
C12 Si1 C1 Ni1 118.86(16)
C12 Si1 C1 C2 31.3(3)
C12 Si1 C1 C5 -154.6(3)
C13 Si2 O1 Si1 -134.6(3)
C13 Si2 C6 Ni1 122.24(16)
C13 Si2 C6 C7 -151.9(3)
C13 Si2 C6 C10 35.5(3)
C14 Si2 O1 Si1 105.4(3)
C14 Si2 C6 Ni1 -115.53(16)
C14 Si2 C6 C7 -29.6(3)
C14 Si2 C6 C10 157.7(3)

loop_
_twin_individual_id
_twin_individual_mass_fraction_refined
1 0.776(14)
2 0.224(14)
